data_4003681
loop_
_publ_author_name
'Gui, Yue'
'Yao, Xin'
'Guzei, Ilia A.'
'Aristov, Michael M.'
'Yu, Junguang'
'Yu, Lian'

_publ_section_title
;
 A Mechanism for Reversible Solid-State Transitions Involving Nitro
 Torsion
;
_journal_issue 18
_journal_name_full 'Chemistry of Materials'
_journal_page_first 7754
_journal_page_last 7765
_journal_paper_doi 10.1021/acs.chemmater.0c02209
_journal_volume 32
_journal_year 2020
_chemical_formula_moiety 'C20 H24 N2 O6'
_chemical_formula_sum 'C20 H24 N2 O6'
_chemical_formula_weight 388.41
_space_group_crystal_system monoclinic
_space_group_IT_number 14
_space_group_name_Hall '-P 2yn'
_space_group_name_H-M_alt 'P 1 21/n 1'
_atom_sites_solution_hydrogens mixed
_atom_sites_solution_primary dual
_audit_creation_date 2019-12-27
_audit_creation_method
;
Olex2 1.3-alpha
(compiled Nov 21 2019 18:26:39 for OlexSys, GUI svn.r6003)
;
_cell_angle_alpha 90
_cell_angle_beta 102.459(14)
_cell_angle_gamma 90
_cell_formula_units_Z 4
_cell_length_a 10.784(6)
_cell_length_b 15.647(10)
_cell_length_c 11.918(7)
_cell_measurement_reflns_used 9892
_cell_measurement_temperature 100.01
_cell_measurement_theta_max 31.50
_cell_measurement_theta_min 2.18
_cell_volume 1964(2)
_computing_cell_refinement 'SAINT+ Ver. 2018.1-0. (Bruker-AXS, 2018)'
_computing_data_collection 'APEX3 Ver. 2018.1-0. (Bruker-AXS, 2018)'
_computing_data_reduction 'SAINT+ Ver. 2018.1-0. (Bruker-AXS, 2018)'
_computing_molecular_graphics 'OLEX2 (Dolomanov et al., 2009)'
_computing_publication_material 'OLEX2 (Dolomanov et al., 2009)'
_computing_structure_refinement 'XL (Sheldrick, 2015b)'
_computing_structure_solution 'XT (Sheldrick, 2015a)'
_diffrn_ambient_temperature 100.01
_diffrn_detector 'charge-coupled device (CCD) area detector'
_diffrn_detector_area_resol_mean 7.9
_diffrn_detector_type 'Bruker APEX II'
_diffrn_measured_fraction_theta_full 0.997
_diffrn_measured_fraction_theta_max 0.998
_diffrn_measurement_device 'three-circle diffractometer'
_diffrn_measurement_device_type 'Bruker APEX II Quazar'
_diffrn_measurement_method '0.5\% \w and 0.5\% \f scans'
_diffrn_radiation_collimation 'focusing mirrors'
_diffrn_radiation_detector 'Bruker APEX II'
_diffrn_radiation_monochromator 'mirror optics'
_diffrn_radiation_probe x-ray
_diffrn_radiation_type 'Mo K\a'
_diffrn_radiation_wavelength 0.71073
_diffrn_radiation_xray_symbol K-L~3~
_diffrn_reflns_av_R_equivalents 0.0272
_diffrn_reflns_av_unetI/netI 0.0191
_diffrn_reflns_Laue_measured_fraction_full 0.997
_diffrn_reflns_Laue_measured_fraction_max 0.998
_diffrn_reflns_limit_h_max 15
_diffrn_reflns_limit_h_min -15
_diffrn_reflns_limit_k_max 22
_diffrn_reflns_limit_k_min -23
_diffrn_reflns_limit_l_max 17
_diffrn_reflns_limit_l_min -17
_diffrn_reflns_number 38599
_diffrn_reflns_point_group_measured_fraction_full 0.997
_diffrn_reflns_point_group_measured_fraction_max 0.998
_diffrn_reflns_theta_full 25.000
_diffrn_reflns_theta_max 31.517
_diffrn_reflns_theta_min 2.181
_diffrn_source 'microfocus sealed X-ray tube'
_diffrn_source_current 0.6
_diffrn_source_power 0.03
_diffrn_source_type 'Incoatec I\ms'
_diffrn_source_voltage 50.0
_diffrn_standards_number 0
_exptl_absorpt_coefficient_mu 0.098
_exptl_absorpt_correction_T_max 0.8623
_exptl_absorpt_correction_T_min 0.8216
_exptl_absorpt_correction_type multi-scan
_exptl_absorpt_process_details 'SADABS-2016/2 (Krause et al., 2015) was used for absorption correction.'
_exptl_crystal_colour yellow
_exptl_crystal_colour_primary yellow
_exptl_crystal_density_diffrn 1.314
_exptl_crystal_density_method 'not measured'
_exptl_crystal_description block
_exptl_crystal_F_000 824
_exptl_crystal_size_max 0.4
_exptl_crystal_size_mid 0.3
_exptl_crystal_size_min 0.3
_refine_diff_density_max 0.478
_refine_diff_density_min -0.210
_refine_diff_density_rms 0.051
_refine_ls_extinction_method none
_refine_ls_goodness_of_fit_ref 1.064
_refine_ls_hydrogen_treatment mixed
_refine_ls_matrix_type full
_refine_ls_number_parameters 262
_refine_ls_number_reflns 6523
_refine_ls_number_restraints 0
_refine_ls_restrained_S_all 1.064
_refine_ls_R_factor_all 0.0482
_refine_ls_R_factor_gt 0.0403
_refine_ls_shift/su_max 0.001
_refine_ls_shift/su_mean 0.000
_refine_ls_structure_factor_coef Fsqd
_refine_ls_weighting_details 'w=1/[\s^2^(Fo^2^)+(0.0534P)^2^+0.7505P] where P=(Fo^2^+2Fc^2^)/3'
_refine_ls_weighting_scheme calc
_refine_ls_wR_factor_gt 0.1085
_refine_ls_wR_factor_ref 0.1138
_reflns_Friedel_coverage 0.000
_reflns_number_gt 5560
_reflns_number_total 6523
_reflns_threshold_expression 'I > 2\s(I)'
_cod_data_source_file NIS_100K.cif
_cod_data_source_block yu204_100k
_cod_depositor_comments 'Adding full bibliography for 4003674--4003684.cif.'
_cod_database_code 4003681
_shelx_shelxl_version_number 2018/3
_shelx_space_group_comment
;
The symmetry employed for this shelxl refinement is uniquely defined
by the following loop, which should always be used as a source of
symmetry information in preference to the above space-group names.
They are only intended as comments.
;
_shelx_estimated_absorpt_t_max 0.971
_shelx_estimated_absorpt_t_min 0.962
_olex2_refinement_description
;
1. Fixed Uiso
 At 1.2 times of:
  All C(H) groups, All C(H,H) groups
 At 1.5 times of:
  All C(H,H,H) groups
2.a Ternary CH refined with riding coordinates:
 C3(H3), C15(H15)
2.b Secondary CH2 refined with riding coordinates:
 C14(H14A,H14B)
2.c Aromatic/amide H refined with riding coordinates:
 C7(H7), C8(H8), C9(H9), C10(H10)
2.d Idealised Me refined as rotating group:
 C12(H12A,H12B,H12C), C16(H16A,H16B,H16C), C17(H17A,H17B,H17C), C19(H19A,H19B,
 H19C), C20(H20A,H20B,H20C)
;
_olex2_submission_special_instructions 'No special instructions were received'

loop_
_space_group_symop_operation_xyz
'x, y, z'
'-x+1/2, y+1/2, -z+1/2'
'-x, -y, -z'
'x-1/2, -y-1/2, z-1/2'

loop_
_atom_site_label
_atom_site_type_symbol
_atom_site_fract_x
_atom_site_fract_y
_atom_site_fract_z
_atom_site_U_iso_or_equiv
_atom_site_adp_type
_atom_site_occupancy
_atom_site_site_symmetry_order
_atom_site_calc_flag
_atom_site_refinement_flags_posn
_atom_site_refinement_flags_adp
_atom_site_refinement_flags_occupancy
_atom_site_disorder_assembly
_atom_site_disorder_group
O1 O -0.11118(7) 0.29601(5) 0.85227(6) 0.02082(15) Uani 1 1 d . . . . .
O2 O 0.08023(7) 0.35631(4) 0.91063(6) 0.01616(14) Uani 1 1 d . . . . .
O3 O -0.06997(8) -0.04760(5) 1.14132(7) 0.02196(16) Uani 1 1 d . . . . .
O4 O -0.21029(7) 0.02820(4) 1.01157(6) 0.01734(14) Uani 1 1 d . . . . .
O5 O -0.31955(7) 0.16746(6) 0.84456(7) 0.02482(17) Uani 1 1 d . . . . .
O6 O -0.47126(8) 0.12747(6) 0.92506(9) 0.0340(2) Uani 1 1 d . . . . .
N1 N 0.15958(8) 0.17767(5) 1.17948(7) 0.01528(15) Uani 1 1 d . . . . .
H1 H 0.2297(15) 0.1827(10) 1.2317(13) 0.027(4) Uiso 1 1 d . . . . .
N2 N -0.37081(8) 0.16590(6) 0.92630(8) 0.02113(18) Uani 1 1 d . . . . .
C1 C 0.13625(8) 0.24009(6) 1.09609(7) 0.01266(15) Uani 1 1 d . . . . .
C2 C 0.02472(8) 0.23863(5) 1.01667(7) 0.01122(15) Uani 1 1 d . . . . .
C3 C -0.07930(8) 0.17442(5) 1.02470(7) 0.01154(15) Uani 1 1 d . . . . .
H3 H -0.118269 0.153584 0.945630 0.014 Uiso 1 1 calc R U . . .
C4 C -0.02456(8) 0.09811(6) 1.09868(7) 0.01242(15) Uani 1 1 d . . . . .
C5 C 0.08756(9) 0.10441(6) 1.17628(8) 0.01423(16) Uani 1 1 d . . . . .
C6 C -0.18328(8) 0.21661(6) 1.07608(8) 0.01373(16) Uani 1 1 d . . . . .
C7 C -0.14551(9) 0.25937(6) 1.18121(8) 0.01743(18) Uani 1 1 d . . . . .
H7 H -0.057487 0.262801 1.215285 0.021 Uiso 1 1 calc R U . . .
C8 C -0.23173(11) 0.29699(7) 1.23767(10) 0.0231(2) Uani 1 1 d . . . . .
H8 H -0.202051 0.325254 1.308960 0.028 Uiso 1 1 calc R U . . .
C9 C -0.36120(11) 0.29338(7) 1.19013(11) 0.0274(2) Uani 1 1 d . . . . .
H9 H -0.420268 0.320268 1.227431 0.033 Uiso 1 1 calc R U . . .
C10 C -0.40275(10) 0.25014(7) 1.08789(11) 0.0256(2) Uani 1 1 d . . . . .
H10 H -0.491029 0.245907 1.055176 0.031 Uiso 1 1 calc R U . . .
C11 C -0.31432(9) 0.21260(6) 1.03268(9) 0.01769(18) Uani 1 1 d . . . . .
C12 C 0.24397(9) 0.30271(7) 1.10413(8) 0.01810(18) Uani 1 1 d . . . . .
H12A H 0.310191 0.289876 1.172328 0.027 Uiso 1 1 calc R U . . .
H12B H 0.212367 0.360897 1.110027 0.027 Uiso 1 1 calc R U . . .
H12C H 0.279425 0.298074 1.035268 0.027 Uiso 1 1 calc R U . . .
C13 C -0.00860(8) 0.29830(6) 0.92012(7) 0.01242(15) Uani 1 1 d . . . . .
C14 C 0.04626(11) 0.41641(7) 0.81587(8) 0.0211(2) Uani 1 1 d . . . . .
H14A H -0.037996 0.441834 0.815059 0.025 Uiso 1 1 calc R U . . .
H14B H 0.042268 0.386729 0.741815 0.025 Uiso 1 1 calc R U . . .
C15 C 0.14703(10) 0.48563(6) 0.83261(8) 0.01967(19) Uani 1 1 d . . . . .
H15 H 0.124475 0.525393 0.765619 0.024 Uiso 1 1 calc R U . . .
C16 C 0.14566(12) 0.53766(7) 0.94026(9) 0.0254(2) Uani 1 1 d . . . . .
H16A H 0.062671 0.565221 0.932773 0.038 Uiso 1 1 calc R U . . .
H16B H 0.212112 0.581442 0.949949 0.038 Uiso 1 1 calc R U . . .
H16C H 0.161317 0.499816 1.007359 0.038 Uiso 1 1 calc R U . . .
C17 C 0.27788(14) 0.44994(9) 0.83266(15) 0.0391(3) Uani 1 1 d . . . . .
H17A H 0.308259 0.416915 0.903103 0.059 Uiso 1 1 calc R U . . .
H17B H 0.336724 0.497108 0.829200 0.059 Uiso 1 1 calc R U . . .
H17C H 0.273164 0.412738 0.765721 0.059 Uiso 1 1 calc R U . . .
C18 C -0.09865(9) 0.01877(6) 1.08935(8) 0.01478(16) Uani 1 1 d . . . . .
C19 C -0.29586(10) -0.04349(7) 1.00094(10) 0.0229(2) Uani 1 1 d . . . . .
H19A H -0.363508 -0.036466 0.932016 0.034 Uiso 1 1 calc R U . . .
H19B H -0.333216 -0.046409 1.068861 0.034 Uiso 1 1 calc R U . . .
H19C H -0.249075 -0.096348 0.994703 0.034 Uiso 1 1 calc R U . . .
C20 C 0.14727(10) 0.03749(7) 1.26143(9) 0.02124(19) Uani 1 1 d . . . . .
H20A H 0.178376 -0.009645 1.220843 0.032 Uiso 1 1 calc R U . . .
H20B H 0.083979 0.015797 1.302209 0.032 Uiso 1 1 calc R U . . .
H20C H 0.218403 0.062682 1.316766 0.032 Uiso 1 1 calc R U . . .

loop_
_atom_site_aniso_label
_atom_site_aniso_U_11
_atom_site_aniso_U_22
_atom_site_aniso_U_33
_atom_site_aniso_U_23
_atom_site_aniso_U_13
_atom_site_aniso_U_12
O1 0.0183(3) 0.0204(3) 0.0188(3) 0.0055(3) -0.0069(3) -0.0044(3)
O2 0.0171(3) 0.0158(3) 0.0144(3) 0.0041(2) 0.0007(2) -0.0044(2)
O3 0.0297(4) 0.0134(3) 0.0223(3) 0.0028(3) 0.0045(3) -0.0006(3)
O4 0.0168(3) 0.0149(3) 0.0194(3) 0.0003(2) 0.0018(2) -0.0062(2)
O5 0.0202(4) 0.0326(4) 0.0189(3) 0.0046(3) -0.0018(3) -0.0065(3)
O6 0.0168(4) 0.0413(5) 0.0425(5) -0.0020(4) 0.0035(3) -0.0147(3)
N1 0.0129(3) 0.0172(4) 0.0132(3) 0.0024(3) -0.0028(3) -0.0012(3)
N2 0.0126(4) 0.0224(4) 0.0258(4) 0.0049(3) -0.0017(3) -0.0031(3)
C1 0.0108(4) 0.0141(4) 0.0124(3) 0.0001(3) 0.0010(3) -0.0005(3)
C2 0.0100(3) 0.0121(4) 0.0110(3) 0.0006(3) 0.0011(3) -0.0010(3)
C3 0.0102(3) 0.0118(4) 0.0119(3) 0.0005(3) 0.0007(3) -0.0010(3)
C4 0.0137(4) 0.0117(4) 0.0119(3) 0.0005(3) 0.0030(3) 0.0001(3)
C5 0.0155(4) 0.0146(4) 0.0122(4) 0.0018(3) 0.0021(3) 0.0013(3)
C6 0.0123(4) 0.0117(4) 0.0175(4) 0.0022(3) 0.0038(3) -0.0006(3)
C7 0.0183(4) 0.0160(4) 0.0190(4) -0.0012(3) 0.0063(3) -0.0011(3)
C8 0.0287(5) 0.0170(4) 0.0278(5) -0.0040(4) 0.0154(4) -0.0026(4)
C9 0.0255(5) 0.0202(5) 0.0425(6) -0.0011(4) 0.0203(5) 0.0014(4)
C10 0.0147(4) 0.0237(5) 0.0406(6) 0.0031(4) 0.0105(4) 0.0012(4)
C11 0.0128(4) 0.0170(4) 0.0231(4) 0.0026(3) 0.0035(3) -0.0012(3)
C12 0.0118(4) 0.0220(4) 0.0183(4) 0.0029(3) -0.0016(3) -0.0046(3)
C13 0.0131(4) 0.0119(4) 0.0116(3) -0.0003(3) 0.0014(3) -0.0009(3)
C14 0.0311(5) 0.0165(4) 0.0135(4) 0.0043(3) 0.0000(4) -0.0054(4)
C15 0.0283(5) 0.0159(4) 0.0169(4) 0.0009(3) 0.0095(4) -0.0046(4)
C16 0.0383(6) 0.0185(5) 0.0208(5) -0.0035(4) 0.0092(4) -0.0071(4)
C17 0.0379(7) 0.0281(6) 0.0622(9) 0.0085(6) 0.0347(7) 0.0001(5)
C18 0.0181(4) 0.0135(4) 0.0135(4) -0.0013(3) 0.0052(3) -0.0011(3)
C19 0.0236(5) 0.0179(4) 0.0272(5) -0.0025(4) 0.0056(4) -0.0107(4)
C20 0.0220(5) 0.0211(5) 0.0181(4) 0.0074(3) -0.0013(3) 0.0018(4)

loop_
_atom_type_symbol
_atom_type_description
_atom_type_scat_dispersion_real
_atom_type_scat_dispersion_imag
_atom_type_scat_source
C C 0.0033 0.0016 'International Tables Vol C Tables 4.2.6.8 and 6.1.1.4'
H H 0.0000 0.0000 'International Tables Vol C Tables 4.2.6.8 and 6.1.1.4'
N N 0.0061 0.0033 'International Tables Vol C Tables 4.2.6.8 and 6.1.1.4'
O O 0.0106 0.0060 'International Tables Vol C Tables 4.2.6.8 and 6.1.1.4'

loop_
_geom_angle_atom_site_label_1
_geom_angle_atom_site_label_2
_geom_angle_atom_site_label_3
_geom_angle
_geom_angle_site_symmetry_1
_geom_angle_site_symmetry_3
_geom_angle_publ_flag
C13 O2 C14 115.97(8) . . ?
C18 O4 C19 115.57(8) . . ?
C1 N1 H1 116.5(10) . . ?
C1 N1 C5 123.69(8) . . ?
C5 N1 H1 119.4(10) . . ?
O5 N2 O6 123.17(10) . . ?
O5 N2 C11 120.13(9) . . ?
O6 N2 C11 116.69(10) . . ?
N1 C1 C12 113.38(8) . . ?
C2 C1 N1 119.10(8) . . ?
C2 C1 C12 127.50(9) . . ?
C1 C2 C3 121.30(8) . . ?
C1 C2 C13 124.45(8) . . ?
C13 C2 C3 114.22(8) . . ?
C2 C3 H3 108.7 . . ?
C2 C3 C4 110.72(8) . . ?
C2 C3 C6 110.60(8) . . ?
C4 C3 H3 108.7 . . ?
C4 C3 C6 109.29(8) . . ?
C6 C3 H3 108.7 . . ?
C5 C4 C3 120.90(8) . . ?
C5 C4 C18 120.20(8) . . ?
C18 C4 C3 118.81(8) . . ?
N1 C5 C20 113.78(9) . . ?
C4 C5 N1 119.47(8) . . ?
C4 C5 C20 126.74(9) . . ?
C7 C6 C3 117.71(8) . . ?
C11 C6 C3 126.82(9) . . ?
C11 C6 C7 115.34(9) . . ?
C6 C7 H7 118.7 . . ?
C8 C7 C6 122.63(10) . . ?
C8 C7 H7 118.7 . . ?
C7 C8 H8 119.9 . . ?
C9 C8 C7 120.21(11) . . ?
C9 C8 H8 119.9 . . ?
C8 C9 H9 120.5 . . ?
C10 C9 C8 119.06(10) . . ?
C10 C9 H9 120.5 . . ?
C9 C10 H10 120.1 . . ?
C9 C10 C11 119.75(11) . . ?
C11 C10 H10 120.1 . . ?
C6 C11 N2 122.48(9) . . ?
C6 C11 C10 122.98(10) . . ?
C10 C11 N2 114.51(10) . . ?
C1 C12 H12A 109.5 . . ?
C1 C12 H12B 109.5 . . ?
C1 C12 H12C 109.5 . . ?
H12A C12 H12B 109.5 . . ?
H12A C12 H12C 109.5 . . ?
H12B C12 H12C 109.5 . . ?
O1 C13 O2 121.66(9) . . ?
O1 C13 C2 122.32(8) . . ?
O2 C13 C2 116.02(8) . . ?
O2 C14 H14A 110.1 . . ?
O2 C14 H14B 110.1 . . ?
O2 C14 C15 107.83(9) . . ?
H14A C14 H14B 108.5 . . ?
C15 C14 H14A 110.1 . . ?
C15 C14 H14B 110.1 . . ?
C14 C15 H15 107.2 . . ?
C14 C15 C16 110.84(9) . . ?
C14 C15 C17 112.15(10) . . ?
C16 C15 H15 107.2 . . ?
C17 C15 H15 107.2 . . ?
C17 C15 C16 112.00(11) . . ?
C15 C16 H16A 109.5 . . ?
C15 C16 H16B 109.5 . . ?
C15 C16 H16C 109.5 . . ?
H16A C16 H16B 109.5 . . ?
H16A C16 H16C 109.5 . . ?
H16B C16 H16C 109.5 . . ?
C15 C17 H17A 109.5 . . ?
C15 C17 H17B 109.5 . . ?
C15 C17 H17C 109.5 . . ?
H17A C17 H17B 109.5 . . ?
H17A C17 H17C 109.5 . . ?
H17B C17 H17C 109.5 . . ?
O3 C18 O4 122.08(9) . . ?
O3 C18 C4 127.59(9) . . ?
O4 C18 C4 110.33(8) . . ?
O4 C19 H19A 109.5 . . ?
O4 C19 H19B 109.5 . . ?
O4 C19 H19C 109.5 . . ?
H19A C19 H19B 109.5 . . ?
H19A C19 H19C 109.5 . . ?
H19B C19 H19C 109.5 . . ?
C5 C20 H20A 109.5 . . ?
C5 C20 H20B 109.5 . . ?
C5 C20 H20C 109.5 . . ?
H20A C20 H20B 109.5 . . ?
H20A C20 H20C 109.5 . . ?
H20B C20 H20C 109.5 . . ?

loop_
_geom_bond_atom_site_label_1
_geom_bond_atom_site_label_2
_geom_bond_distance
_geom_bond_site_symmetry_2
_geom_bond_publ_flag
O1 C13 1.2219(12) . ?
O2 C13 1.3420(12) . ?
O2 C14 1.4544(13) . ?
O3 C18 1.2145(13) . ?
O4 C18 1.3598(13) . ?
O4 C19 1.4405(13) . ?
O5 N2 1.2197(14) . ?
O6 N2 1.2363(13) . ?
N1 H1 0.873(16) . ?
N1 C1 1.3773(13) . ?
N1 C5 1.3806(14) . ?
N2 C11 1.4763(15) . ?
C1 C2 1.3608(13) . ?
C1 C12 1.5068(14) . ?
C2 C3 1.5242(14) . ?
C2 C13 1.4651(13) . ?
C3 H3 1.0000 . ?
C3 C4 1.5254(14) . ?
C3 C6 1.5376(14) . ?
C4 C5 1.3581(14) . ?
C4 C18 1.4675(14) . ?
C5 C20 1.5030(14) . ?
C6 C7 1.4012(15) . ?
C6 C11 1.3975(15) . ?
C7 H7 0.9500 . ?
C7 C8 1.3905(15) . ?
C8 H8 0.9500 . ?
C8 C9 1.3901(19) . ?
C9 H9 0.9500 . ?
C9 C10 1.3811(19) . ?
C10 H10 0.9500 . ?
C10 C11 1.3994(16) . ?
C12 H12A 0.9800 . ?
C12 H12B 0.9800 . ?
C12 H12C 0.9800 . ?
C14 H14A 0.9900 . ?
C14 H14B 0.9900 . ?
C14 C15 1.5167(16) . ?
C15 H15 1.0000 . ?
C15 C16 1.5222(16) . ?
C15 C17 1.5174(19) . ?
C16 H16A 0.9800 . ?
C16 H16B 0.9800 . ?
C16 H16C 0.9800 . ?
C17 H17A 0.9800 . ?
C17 H17B 0.9800 . ?
C17 H17C 0.9800 . ?
C19 H19A 0.9800 . ?
C19 H19B 0.9800 . ?
C19 H19C 0.9800 . ?
C20 H20A 0.9800 . ?
C20 H20B 0.9800 . ?
C20 H20C 0.9800 . ?

loop_
_geom_hbond_atom_site_label_D
_geom_hbond_atom_site_label_H
_geom_hbond_atom_site_label_A
_geom_hbond_distance_DH
_geom_hbond_distance_HA
_geom_hbond_distance_DA
_geom_hbond_angle_DHA
_geom_hbond_site_symmetry_A
_geom_hbond_publ_flag
N1 H1 O1 0.873(16) 2.014(16) 2.8853(17) 175.7(15) 4_666 yes

loop_
_geom_torsion_atom_site_label_1
_geom_torsion_atom_site_label_2
_geom_torsion_atom_site_label_3
_geom_torsion_atom_site_label_4
_geom_torsion
_geom_torsion_site_symmetry_1
_geom_torsion_site_symmetry_2
_geom_torsion_site_symmetry_3
_geom_torsion_site_symmetry_4
_geom_torsion_publ_flag
O2 C14 C15 C16 -65.35(12) . . . . ?
O2 C14 C15 C17 60.65(12) . . . . ?
O5 N2 C11 C6 -38.48(14) . . . . ?
O5 N2 C11 C10 143.33(11) . . . . ?
O6 N2 C11 C6 142.57(11) . . . . ?
O6 N2 C11 C10 -35.63(13) . . . . ?
N1 C1 C2 C3 5.62(13) . . . . ?
N1 C1 C2 C13 -176.48(8) . . . . ?
C1 N1 C5 C4 -11.42(14) . . . . ?
C1 N1 C5 C20 167.21(9) . . . . ?
C1 C2 C3 C4 -20.93(11) . . . . ?
C1 C2 C3 C6 100.37(10) . . . . ?
C1 C2 C13 O1 -178.19(9) . . . . ?
C1 C2 C13 O2 1.47(13) . . . . ?
C2 C3 C4 C5 21.64(11) . . . . ?
C2 C3 C4 C18 -161.75(8) . . . . ?
C2 C3 C6 C7 -53.06(10) . . . . ?
C2 C3 C6 C11 131.31(9) . . . . ?
C3 C2 C13 O1 -0.17(13) . . . . ?
C3 C2 C13 O2 179.50(7) . . . . ?
C3 C4 C5 N1 -7.12(13) . . . . ?
C3 C4 C5 C20 174.44(9) . . . . ?
C3 C4 C18 O3 -179.95(9) . . . . ?
C3 C4 C18 O4 -0.19(11) . . . . ?
C3 C6 C7 C8 -177.50(9) . . . . ?
C3 C6 C11 N2 -0.81(15) . . . . ?
C3 C6 C11 C10 177.23(9) . . . . ?
C4 C3 C6 C7 69.08(11) . . . . ?
C4 C3 C6 C11 -106.55(11) . . . . ?
C5 N1 C1 C2 12.18(14) . . . . ?
C5 N1 C1 C12 -166.59(9) . . . . ?
C5 C4 C18 O3 -3.32(15) . . . . ?
C5 C4 C18 O4 176.44(8) . . . . ?
C6 C3 C4 C5 -100.43(10) . . . . ?
C6 C3 C4 C18 76.18(10) . . . . ?
C6 C7 C8 C9 -0.16(16) . . . . ?
C7 C6 C11 N2 -176.53(9) . . . . ?
C7 C6 C11 C10 1.51(14) . . . . ?
C7 C8 C9 C10 1.63(17) . . . . ?
C8 C9 C10 C11 -1.50(17) . . . . ?
C9 C10 C11 N2 178.07(10) . . . . ?
C9 C10 C11 C6 -0.11(16) . . . . ?
C11 C6 C7 C8 -1.37(14) . . . . ?
C12 C1 C2 C3 -175.79(9) . . . . ?
C12 C1 C2 C13 2.10(15) . . . . ?
C13 O2 C14 C15 169.70(8) . . . . ?
C13 C2 C3 C4 160.97(7) . . . . ?
C13 C2 C3 C6 -77.73(10) . . . . ?
C14 O2 C13 O1 0.64(13) . . . . ?
C14 O2 C13 C2 -179.03(8) . . . . ?
C18 C4 C5 N1 176.32(8) . . . . ?
C18 C4 C5 C20 -2.12(15) . . . . ?
C19 O4 C18 O3 4.20(13) . . . . ?
C19 O4 C18 C4 -175.57(8) . . . . ?
